data_4020601
loop_
_publ_author_name
'Yat Fan Suen'
'H\%akon Hope'
'Michael H. Nantz'
'Makhluf J. Haddadin'
'Mark J. Kurth'

_publ_section_title
;
 A Novel Route to Fully Substituted 1H-Pyrazoles
;
_journal_name_full 'Journal of Organic Chemistry'
_journal_page_first 8468
_journal_page_last 8471
_journal_paper_doi 10.1021/jo051319a
_journal_volume 70
_journal_year 2005
_chemical_formula_moiety 'C24 H22 N4 O3'
_chemical_formula_sum 'C24 H22 N4 O3'
_chemical_formula_weight 414.46
_space_group_IT_number 14
_symmetry_cell_setting monoclinic
_symmetry_space_group_name_Hall '-P 2ybc'
_symmetry_space_group_name_H-M 'P 1 21/c 1'
_cell_angle_alpha 90.00
_cell_angle_beta 100.168(2)
_cell_angle_gamma 90.00
_cell_formula_units_Z 4
_cell_length_a 8.5483(11)
_cell_length_b 11.9018(15)
_cell_length_c 20.470(3)
_cell_measurement_temperature 17(2)
_cell_volume 2050.0(5)
_diffrn_ambient_temperature 17(2)
_exptl_crystal_density_diffrn 1.343
_cod_original_sg_symbol_H-M 'P 21/c'
_cod_database_code 4020601

loop_
_symmetry_equiv_pos_as_xyz
'x, y, z'
'-x, y+1/2, -z+1/2'
'-x, -y, -z'
'x, -y-1/2, z-1/2'

loop_
_atom_site_label
_atom_site_type_symbol
_atom_site_fract_x
_atom_site_fract_y
_atom_site_fract_z
_atom_site_U_iso_or_equiv
_atom_site_adp_type
_atom_site_occupancy
_atom_site_symmetry_multiplicity
_atom_site_calc_flag
_atom_site_refinement_flags
_atom_site_disorder_assembly
_atom_site_disorder_group
N1 N 0.4120(2) 0.26390(17) 0.39823(10) 0.0101(4) Uani 0.908(3) 1 d PD A 1
N2 N 0.5375(2) 0.19304(18) 0.4145(2) 0.0111(4) Uani 0.908(3) 1 d PD A 1
C3 C 0.4730(3) 0.0903(2) 0.4120(2) 0.0105(5) Uani 0.908(3) 1 d PD A 1
C4 C 0.3055(3) 0.0956(2) 0.39409(12) 0.0109(4) Uani 0.908(3) 1 d PD A 1
C5 C 0.2693(3) 0.2088(2) 0.38428(11) 0.0104(4) Uani 0.908(3) 1 d PD A 1
O6 O 0.2012(2) 0.00895(17) 0.38751(9) 0.0129(4) Uani 0.908(3) 1 d PD A 1
H6 H 0.265(3) -0.049(3) 0.3987(18) 0.016 Uiso 0.908(3) 1 d PD A 1
N7 N 0.5952(2) 0.5286(2) 0.36171(10) 0.0119(4) Uani 0.908(3) 1 d PD A 1
C8 C 0.5333(3) 0.4249(2) 0.34986(11) 0.0098(4) Uani 0.908(3) 1 d PD A 1
C9 C 0.5540(3) 0.3609(2) 0.29488(12) 0.0119(4) Uani 0.908(3) 1 d PD A 1
H9 H 0.5057 0.2891 0.2873 0.014 Uiso 0.908(3) 1 calc PR A 1
C10 C 0.6467(3) 0.4043(3) 0.25153(12) 0.0157(5) Uani 0.908(3) 1 d PD A 1
H10 H 0.6636 0.3622 0.2140 0.019 Uiso 0.908(3) 1 calc PR A 1
C11 C 0.7137(3) 0.5093(2) 0.26379(13) 0.0172(5) Uani 0.908(3) 1 d PD A 1
H11 H 0.7795 0.5402 0.2355 0.021 Uiso 0.908(3) 1 calc PR A 1
C12 C 0.6824(3) 0.5690(2) 0.31883(13) 0.0155(5) Uani 0.908(3) 1 d PD A 1
H12 H 0.7254 0.6425 0.3262 0.019 Uiso 0.908(3) 1 calc PR A 1
C13 C 0.4402(3) 0.3818(2) 0.39944(11) 0.0095(4) Uani 0.908(3) 1 d PD A 1
C14 C 0.3804(3) 0.4457(2) 0.44231(13) 0.0143(5) Uani 0.908(3) 1 d PD A 1
H14A H 0.3193 0.4126 0.4718 0.017 Uiso 0.908(3) 1 calc PR A 1
H14B H 0.3987 0.5245 0.4435 0.017 Uiso 0.908(3) 1 calc PR A 1
N15 N 0.4788(2) -0.10827(18) 0.41668(16) 0.0124(4) Uani 0.908(3) 1 d PD A 1
C16 C 0.5660(3) -0.0131(2) 0.4245(2) 0.0111(4) Uani 0.908(3) 1 d PD A 1
C17 C 0.7324(3) -0.0131(2) 0.4414(4) 0.0154(5) Uani 0.908(3) 1 d PD A 1
H17 H 0.7904 0.0553 0.4469 0.018 Uiso 0.908(3) 1 calc PR A 1
C18 C 0.8097(3) -0.1163(2) 0.4498(2) 0.0174(6) Uani 0.908(3) 1 d PD A 1
H18 H 0.9223 -0.1195 0.4614 0.021 Uiso 0.908(3) 1 calc PR A 1
C19 C 0.7215(3) -0.2142(2) 0.44113(14) 0.0157(5) Uani 0.908(3) 1 d PD A 1
H19 H 0.7725 -0.2854 0.4459 0.019 Uiso 0.908(3) 1 calc PR A 1
C20 C 0.5568(3) -0.2067(2) 0.42532(15) 0.0138(5) Uani 0.908(3) 1 d PD A 1
H20 H 0.4967 -0.2742 0.4204 0.017 Uiso 0.908(3) 1 calc PR A 1
C21 C 0.1152(3) 0.2710(2) 0.36501(11) 0.0114(4) Uani 0.908(3) 1 d PD A 1
H21 H 0.1420 0.3501 0.3547 0.014 Uiso 0.908(3) 1 calc PR A 1
O22 O 0.04362(19) 0.27447(16) 0.42267(8) 0.0132(4) Uani 0.908(3) 1 d PD A 1
C23 C -0.0858(3) 0.3521(2) 0.41695(13) 0.0122(5) Uani 0.908(3) 1 d PD A 1
H23A H -0.1771 0.3234 0.3847 0.015 Uiso 0.908(3) 1 calc PR A 1
H23B H -0.0535 0.4254 0.4007 0.015 Uiso 0.908(3) 1 calc PR A 1
C24 C -0.1337(3) 0.3669(3) 0.48441(17) 0.0134(5) Uani 0.908(3) 1 d PD A 1
H24A H -0.0408 0.3950 0.5160 0.016 Uiso 0.908(3) 1 calc PR A 1
H24B H -0.2178 0.4249 0.4807 0.016 Uiso 0.908(3) 1 calc PR A 1
O25 O -0.1899(3) 0.2678(2) 0.51070(11) 0.0160(5) Uani 0.908(3) 1 d PD A 1
H25 H -0.262(4) 0.249(3) 0.4813(18) 0.020(9) Uiso 0.908(3) 1 d P A 1
C26 C 0.0120(3) 0.2238(2) 0.30367(11) 0.0114(4) Uani 0.908(3) 1 d PD A 1
C27 C -0.0978(3) 0.1388(2) 0.30750(15) 0.0175(5) Uani 0.908(3) 1 d PD A 1
H27 H -0.1081 0.1088 0.3495 0.021 Uiso 0.908(3) 1 calc PR A 1
C28 C -0.1921(3) 0.0978(3) 0.25052(16) 0.0248(6) Uani 0.908(3) 1 d PD A 1
H28 H -0.2672 0.0401 0.2537 0.030 Uiso 0.908(3) 1 calc PR A 1
C29 C -0.1773(4) 0.1405(3) 0.18881(16) 0.0256(7) Uani 0.908(3) 1 d PD A 1
H29 H -0.2420 0.1116 0.1499 0.031 Uiso 0.908(3) 1 calc PR A 1
C30 C -0.0694(7) 0.2246(4) 0.18366(15) 0.0226(7) Uani 0.908(3) 1 d PD A 1
H30 H -0.0584 0.2531 0.1413 0.027 Uiso 0.908(3) 1 calc PR A 1
C31 C 0.0241(3) 0.2679(2) 0.24141(13) 0.0171(5) Uani 0.908(3) 1 d PD A 1
H31 H 0.0962 0.3275 0.2382 0.021 Uiso 0.908(3) 1 calc PR A 1
N1D N 0.3853(9) 0.2390(7) 0.4063(8) 0.0141(16) Uiso 0.092(3) 1 d PD A 2
N2D N 0.5218(9) 0.1780(9) 0.416(3) 0.0141(16) Uiso 0.092(3) 1 d PD A 2
C3D C 0.4743(10) 0.0711(8) 0.418(3) 0.0141(16) Uiso 0.092(3) 1 d PD A 2
C4D C 0.3070(10) 0.0640(7) 0.4113(10) 0.0141(16) Uiso 0.092(3) 1 d PD A 2
C5D C 0.2521(9) 0.1740(7) 0.4034(7) 0.0141(16) Uiso 0.092(3) 1 d PD A 2
O6D O 0.2168(13) -0.0303(7) 0.4061(11) 0.0141(16) Uiso 0.092(3) 1 d PD A 2
H6DA H 0.291(8) -0.083(8) 0.415(17) 0.017 Uiso 0.092(3) 1 d PD A 2
N7D N 0.554(3) 0.4991(10) 0.3573(8) 0.0141(16) Uiso 0.092(3) 1 d PD A 2
C8D C 0.492(2) 0.3950(10) 0.3480(7) 0.0141(16) Uiso 0.092(3) 1 d PD A 2
C9D C 0.517(3) 0.3254(12) 0.2960(8) 0.0141(16) Uiso 0.092(3) 1 d PD A 2
H9DA H 0.4792 0.2502 0.2930 0.017 Uiso 0.092(3) 1 calc PR A 2
C10D C 0.600(3) 0.3683(16) 0.2488(8) 0.0141(16) Uiso 0.092(3) 1 d PD A 2
H10A H 0.6116 0.3249 0.2110 0.017 Uiso 0.092(3) 1 calc PR A 2
C11D C 0.663(3) 0.4747(16) 0.2575(9) 0.0141(16) Uiso 0.092(3) 1 d PD A 2
H11A H 0.7238 0.5050 0.2269 0.017 Uiso 0.092(3) 1 calc PR A 2
C12D C 0.637(3) 0.5371(13) 0.3124(10) 0.0141(16) Uiso 0.092(3) 1 d PD A 2
H12A H 0.6811 0.6105 0.3181 0.017 Uiso 0.092(3) 1 calc PR A 2
C13D C 0.3947(12) 0.3574(7) 0.3975(6) 0.0141(16) Uiso 0.092(3) 1 d PD A 2
C14D C 0.340(3) 0.4256(10) 0.4399(11) 0.0141(16) Uiso 0.092(3) 1 d PD A 2
H14C H 0.2956 0.3951 0.4755 0.017 Uiso 0.092(3) 1 calc PR A 2
H14D H 0.3456 0.5047 0.4347 0.017 Uiso 0.092(3) 1 calc PR A 2
N15D N 0.5109(14) -0.1260(8) 0.422(2) 0.0141(16) Uiso 0.092(3) 1 d PD A 2
C16D C 0.5833(11) -0.0248(8) 0.427(2) 0.0141(16) Uiso 0.092(3) 1 d PD A 2
C17D C 0.7489(11) -0.0122(10) 0.441(4) 0.0141(16) Uiso 0.092(3) 1 d PD A 2
H17A H 0.7963 0.0601 0.4475 0.017 Uiso 0.092(3) 1 calc PR A 2
C18D C 0.8418(14) -0.1089(13) 0.447(2) 0.0141(16) Uiso 0.092(3) 1 d PD A 2
H18A H 0.9543 -0.1037 0.4576 0.017 Uiso 0.092(3) 1 calc PR A 2
C19D C 0.7688(19) -0.2128(12) 0.4380(16) 0.0141(16) Uiso 0.092(3) 1 d PD A 2
H19A H 0.8302 -0.2794 0.4388 0.017 Uiso 0.092(3) 1 calc PR A 2
C20D C 0.6037(19) -0.2179(9) 0.4274(17) 0.0141(16) Uiso 0.092(3) 1 d PD A 2
H20A H 0.5542 -0.2896 0.4240 0.017 Uiso 0.092(3) 1 calc PR A 2
C21D C 0.0879(9) 0.2229(7) 0.3864(5) 0.0141(16) Uiso 0.092(3) 1 d PD A 2
H21A H 0.0152 0.1724 0.4061 0.017 Uiso 0.092(3) 1 calc PR A 2
O22D O 0.0922(12) 0.3276(9) 0.4200(6) 0.0141(16) Uiso 0.092(3) 1 d PD A 2
C23D C -0.0617(15) 0.3762(13) 0.4173(11) 0.0141(16) Uiso 0.092(3) 1 d PD A 2
H23C H -0.1395 0.3379 0.3829 0.017 Uiso 0.092(3) 1 calc PR A 2
H23D H -0.0589 0.4567 0.4054 0.017 Uiso 0.092(3) 1 calc PR A 2
C24D C -0.112(3) 0.364(2) 0.4846(14) 0.0141(16) Uiso 0.092(3) 1 d PD A 2
H24C H -0.0188 0.3804 0.5195 0.017 Uiso 0.092(3) 1 calc PR A 2
H24D H -0.1941 0.4210 0.4882 0.017 Uiso 0.092(3) 1 calc PR A 2
O25D O -0.172(3) 0.257(2) 0.4967(13) 0.0141(16) Uiso 0.092(3) 1 d PD A 2
H25A H -0.1982 0.2561 0.5343 0.021 Uiso 0.092(3) 1 calc PR A 2
C26D C 0.0267(16) 0.2274(9) 0.3126(5) 0.0141(16) Uiso 0.092(3) 1 d PD A 2
C27D C -0.066(3) 0.1415(13) 0.2798(6) 0.0141(16) Uiso 0.092(3) 1 d PD A 2
H27A H -0.0955 0.0796 0.3043 0.017 Uiso 0.092(3) 1 calc PR A 2
C28D C -0.116(3) 0.1456(16) 0.2117(6) 0.0141(16) Uiso 0.092(3) 1 d PD A 2
H28A H -0.1800 0.0868 0.1899 0.017 Uiso 0.092(3) 1 calc PR A 2
C29D C -0.074(7) 0.235(3) 0.1753(7) 0.0141(16) Uiso 0.092(3) 1 d PD A 2
H29A H -0.1080 0.2375 0.1286 0.017 Uiso 0.092(3) 1 calc PR A 2
C30D C 0.019(2) 0.3214(14) 0.2065(5) 0.0141(16) Uiso 0.092(3) 1 d PD A 2
H30A H 0.0448 0.3840 0.1818 0.017 Uiso 0.092(3) 1 calc PR A 2
C31D C 0.073(2) 0.3158(12) 0.2752(5) 0.0141(16) Uiso 0.092(3) 1 d PD A 2
H31A H 0.1423 0.3724 0.2965 0.017 Uiso 0.092(3) 1 calc PR A 2

loop_
_atom_site_aniso_label
_atom_site_aniso_U_11
_atom_site_aniso_U_22
_atom_site_aniso_U_33
_atom_site_aniso_U_23
_atom_site_aniso_U_13
_atom_site_aniso_U_12
N1 0.0059(8) 0.0114(10) 0.0141(9) -0.0025(7) 0.0045(7) 0.0002(7)
N2 0.0080(8) 0.0130(10) 0.0134(10) -0.0006(10) 0.0051(8) 0.0011(7)
C3 0.0070(9) 0.0129(12) 0.0129(14) -0.0024(11) 0.0049(8) 0.0002(8)
C4 0.0085(9) 0.0130(11) 0.0122(11) -0.0032(8) 0.0050(8) -0.0007(8)
C5 0.0073(9) 0.0133(11) 0.0114(10) -0.0037(8) 0.0040(8) -0.0018(8)
O6 0.0079(7) 0.0122(9) 0.0196(9) -0.0019(7) 0.0047(6) 0.0002(6)
N7 0.0116(10) 0.0120(11) 0.0144(10) -0.0004(8) 0.0083(8) 0.0009(7)
C8 0.0073(10) 0.0116(11) 0.0114(10) -0.0017(8) 0.0043(8) 0.0007(8)
C9 0.0129(11) 0.0120(11) 0.0119(10) -0.0010(9) 0.0056(8) 0.0017(8)
C10 0.0181(12) 0.0194(14) 0.0112(11) -0.0014(9) 0.0072(9) 0.0029(9)
C11 0.0201(12) 0.0194(14) 0.0152(11) 0.0029(10) 0.0115(10) 0.0026(10)
C12 0.0180(12) 0.0134(13) 0.0177(12) 0.0005(9) 0.0102(10) -0.0011(9)
C13 0.0038(9) 0.0117(11) 0.0132(10) -0.0038(8) 0.0024(8) -0.0009(7)
C14 0.0115(11) 0.0139(12) 0.0209(12) -0.0065(9) 0.0123(10) -0.0063(8)
N15 0.0113(9) 0.0128(10) 0.0145(11) -0.0009(9) 0.0058(10) 0.0014(7)
C16 0.0109(10) 0.0125(11) 0.0111(10) -0.0011(10) 0.0056(10) 0.0017(8)
C17 0.0096(10) 0.0180(13) 0.0187(12) 0.0007(10) 0.0031(14) -0.0008(9)
C18 0.0104(11) 0.0208(13) 0.0205(13) -0.0002(11) 0.0014(13) 0.0018(9)
C19 0.0159(12) 0.0159(12) 0.0158(12) 0.0006(9) 0.0039(11) 0.0051(9)
C20 0.0150(11) 0.0141(12) 0.0133(11) -0.0004(9) 0.0057(11) 0.0003(9)
C21 0.0091(9) 0.0133(11) 0.0133(10) -0.0006(8) 0.0061(8) 0.0005(8)
O22 0.0078(7) 0.0212(10) 0.0126(8) 0.0000(7) 0.0075(6) 0.0057(7)
C23 0.0104(10) 0.0136(12) 0.0149(11) 0.0011(10) 0.0084(9) 0.0018(8)
C24 0.0101(12) 0.0170(12) 0.0155(11) -0.0012(9) 0.0085(10) 0.0023(9)
O25 0.0140(10) 0.0219(11) 0.0141(11) -0.0005(8) 0.0082(7) -0.0040(8)
C26 0.0097(10) 0.0129(11) 0.0126(10) -0.0018(9) 0.0049(8) 0.0028(8)
C27 0.0135(11) 0.0140(12) 0.0242(14) 0.0011(10) 0.0011(10) -0.0018(9)
C28 0.0177(12) 0.0188(14) 0.0343(16) -0.0044(12) -0.0049(11) -0.0003(10)
C29 0.0242(14) 0.0240(15) 0.0247(15) -0.0096(12) -0.0060(12) 0.0109(11)
C30 0.0234(13) 0.0315(19) 0.0134(12) -0.0027(12) 0.0044(14) 0.0143(14)
C31 0.0147(11) 0.0212(13) 0.0174(12) 0.0018(10) 0.0081(9) 0.0044(9)

loop_
_geom_bond_atom_site_label_1
_geom_bond_atom_site_label_2
_geom_bond_distance
_geom_bond_site_symmetry_2
_geom_bond_publ_flag
N1 N2 1.359(3) . ?
N1 C5 1.370(3) . ?
N1 C13 1.423(3) . ?
N2 C3 1.338(3) . ?
C3 C4 1.415(3) . ?
C3 C16 1.463(3) . ?
C4 O6 1.355(3) . ?
C4 C5 1.389(4) . ?
C5 C21 1.502(3) . ?
O6 H6 0.89(3) . ?
N7 C12 1.337(3) . ?
N7 C8 1.348(3) . ?
C8 C9 1.396(3) . ?
C8 C13 1.487(3) . ?
C9 C10 1.390(3) . ?
C9 H9 0.9500 . ?
C10 C11 1.379(4) . ?
C10 H10 0.9500 . ?
C11 C12 1.398(4) . ?
C11 H11 0.9500 . ?
C12 H12 0.9500 . ?
C13 C14 1.331(3) . ?
C14 H14A 0.9500 . ?
C14 H14B 0.9500 . ?
N15 C20 1.344(3) . ?
N15 C16 1.349(3) . ?
C16 C17 1.403(3) . ?
C17 C18 1.392(4) . ?
C17 H17 0.9500 . ?
C18 C19 1.382(4) . ?
C18 H18 0.9500 . ?
C19 C20 1.391(4) . ?
C19 H19 0.9500 . ?
C20 H20 0.9500 . ?
C21 O22 1.423(3) . ?
C21 C26 1.510(3) . ?
C21 H21 1.0000 . ?
O22 C23 1.430(3) . ?
C23 C24 1.519(3) . ?
C23 H23A 0.9900 . ?
C23 H23B 0.9900 . ?
C24 O25 1.415(3) . ?
C24 H24A 0.9900 . ?
C24 H24B 0.9900 . ?
O25 H25 0.81(4) . ?
C26 C27 1.391(3) . ?
C26 C31 1.399(3) . ?
C27 C28 1.385(4) . ?
C27 H27 0.9500 . ?
C28 C29 1.388(5) . ?
C28 H28 0.9500 . ?
C29 C30 1.378(6) . ?
C29 H29 0.9500 . ?
C30 C31 1.403(4) . ?
C30 H30 0.9500 . ?
C31 H31 0.9500 . ?
